data_7245852
loop_
_publ_author_name
'Ebersbach, Ben'
'Seichter, Wilhelm'
'Schwarzer, Anke'
'Mazik, Monika'

_publ_section_title
;
 Supramolecular patterns in the crystal structures of 1,3,5-trisubstituted
 2,4,6-triethylbenzenes bearing halogenophenoxy groups
;
_journal_issue 1
_journal_name_full CrystEngComm
_journal_page_first 137
_journal_page_last 153
_journal_paper_doi 10.1039/D2CE01203K
_journal_volume 25
_journal_year 2023
_chemical_formula_moiety 'C33 H33 Br3 O3, C4 H10 O'
_chemical_formula_sum 'C37 H43 Br3 O4'
_chemical_formula_weight 791.44
_space_group_crystal_system triclinic
_space_group_IT_number 2
_space_group_name_Hall '-P 1'
_space_group_name_H-M_alt 'P -1'
_atom_sites_solution_hydrogens geom
_audit_creation_method SHELXL-2018/3
_audit_update_record
;
2022-08-24 deposited with the CCDC.	2022-11-15 downloaded from the CCDC.
;
_cell_angle_alpha 112.213(19)
_cell_angle_beta 93.826(19)
_cell_angle_gamma 90.32(2)
_cell_formula_units_Z 2
_cell_length_a 9.543(3)
_cell_length_b 13.487(4)
_cell_length_c 14.872(3)
_cell_measurement_reflns_used 1871
_cell_measurement_temperature 153(2)
_cell_measurement_theta_max 28.18
_cell_measurement_theta_min 2.67
_cell_volume 1767.1(9)
_computing_cell_refinement 'STOE X-AREA (Stoe & Cie, 2002)'
_computing_data_collection 'STOE X-AREA (Stoe & Cie, 2002)'
_computing_data_reduction 'STOE X-RED (Stoe & Cie, 2002)'
_computing_molecular_graphics 'XP (Sheldrick, 2008)'
_computing_publication_material
;
<i>WinGX</i> (Farrugia, 2012), <i>publCIF</i> (Westrip, 2010), <i>SHELXLE</i>
 (H\"ubschle <i>et al.</i>,  2011)
;
_computing_structure_refinement 'SHELXL2018/3 (Sheldrick, 2015)'
_computing_structure_solution 'SHELXT 2018/2 (Sheldrick, 2018)'
_diffrn_ambient_temperature 153(2)
_diffrn_detector 'image plate (34 cm diameter)'
_diffrn_detector_area_resol_mean 6.67
_diffrn_detector_type STOE
_diffrn_measured_fraction_theta_full 1.000
_diffrn_measured_fraction_theta_max 1.000
_diffrn_measurement_details ' 479 frames, detector distance = 110 mm'
_diffrn_measurement_device '2-circle goniometer'
_diffrn_measurement_device_type 'STOE IPDS 2'
_diffrn_measurement_method 'rotation method'
_diffrn_radiation_collimation '0.5 mm diameter, monocapillary'
_diffrn_radiation_monochromator 'plane graphite'
_diffrn_radiation_polarisn_norm 0
_diffrn_radiation_type 'Mo K\a'
_diffrn_radiation_wavelength 0.71073
_diffrn_reflns_av_R_equivalents 0.0712
_diffrn_reflns_av_unetI/netI 0.0407
_diffrn_reflns_Laue_measured_fraction_full 1.000
_diffrn_reflns_Laue_measured_fraction_max 1.000
_diffrn_reflns_limit_h_max 11
_diffrn_reflns_limit_h_min -11
_diffrn_reflns_limit_k_max 16
_diffrn_reflns_limit_k_min -15
_diffrn_reflns_limit_l_max 18
_diffrn_reflns_limit_l_min -18
_diffrn_reflns_number 33718
_diffrn_reflns_point_group_measured_fraction_full 1.000
_diffrn_reflns_point_group_measured_fraction_max 1.000
_diffrn_reflns_theta_full 25.242
_diffrn_reflns_theta_max 25.999
_diffrn_reflns_theta_min 1.483
_diffrn_source 'sealed X-ray tube, 12 x 0.4 mm long-fine focus'
_diffrn_source_current 40
_diffrn_source_power 2.000
_diffrn_source_voltage 50
_exptl_absorpt_coefficient_mu 3.461
_exptl_absorpt_correction_T_max 0.4888
_exptl_absorpt_correction_T_min 0.3534
_exptl_absorpt_correction_type integration
_exptl_absorpt_process_details 'X-Area (STOE)'
_exptl_crystal_colour colorless
_exptl_crystal_density_diffrn 1.487
_exptl_crystal_description irregular
_exptl_crystal_F_000 804
_exptl_crystal_size_max 0.210
_exptl_crystal_size_mid 0.163
_exptl_crystal_size_min 0.120
_refine_diff_density_max 0.722
_refine_diff_density_min -0.803
_refine_diff_density_rms 0.100
_refine_ls_extinction_method none
_refine_ls_goodness_of_fit_ref 1.069
_refine_ls_hydrogen_treatment constr
_refine_ls_matrix_type full
_refine_ls_number_parameters 402
_refine_ls_number_reflns 6955
_refine_ls_number_restraints 0
_refine_ls_restrained_S_all 1.069
_refine_ls_R_factor_all 0.0703
_refine_ls_R_factor_gt 0.0475
_refine_ls_shift/su_max 0.001
_refine_ls_shift/su_mean 0.000
_refine_ls_structure_factor_coef Fsqd
_refine_ls_weighting_details 'w=1/[\s^2^(Fo^2^)+(0.0478P)^2^+3.3471P] where P=(Fo^2^+2Fc^2^)/3'
_refine_ls_weighting_scheme calc
_refine_ls_wR_factor_gt 0.1009
_refine_ls_wR_factor_ref 0.1158
_reflns_Friedel_coverage 0.000
_reflns_number_gt 5310
_reflns_number_total 6955
_reflns_threshold_expression 'I > 2\s(I)'
_cod_data_source_file d2ce01203k2.cif
_cod_data_source_block 2
_cod_depositor_comments 'Adding full bibliography for 7245849--7245855.cif.'
_cod_original_cell_volume 1767.1(8)
_cod_database_code 7245852
_shelx_shelxl_version_number 2018/3
_shelx_space_group_comment
;
The symmetry employed for this shelxl refinement is uniquely defined
by the following loop, which should always be used as a source of
symmetry information in preference to the above space-group names.
They are only intended as comments.
;
_shelx_estimated_absorpt_t_min 0.530
_shelx_estimated_absorpt_t_max 0.681

loop_
_space_group_symop_operation_xyz
'x, y, z'
'-x, -y, -z'

loop_
_atom_site_label
_atom_site_type_symbol
_atom_site_fract_x
_atom_site_fract_y
_atom_site_fract_z
_atom_site_U_iso_or_equiv
_atom_site_adp_type
_atom_site_occupancy
_atom_site_site_symmetry_order
_atom_site_calc_flag
_atom_site_refinement_flags_posn
_atom_site_refinement_flags_adp
_atom_site_refinement_flags_occupancy
_atom_site_disorder_assembly
_atom_site_disorder_group
Br1 Br 1.22472(4) 0.03647(4) 0.12783(3) 0.03665(13) Uani 1 1 d . . . . .
Br2 Br 0.49129(5) 0.12384(4) 0.97224(3) 0.03854(13) Uani 1 1 d . . . . .
Br3 Br 0.02353(6) 0.94653(5) 0.32248(6) 0.0688(2) Uani 1 1 d . . . . .
O1 O 0.7070(3) 0.2416(2) 0.3193(2) 0.0289(6) Uani 1 1 d . . . . .
O2 O 0.4270(3) 0.2868(2) 0.6461(2) 0.0326(6) Uani 1 1 d . . . . .
O3 O 0.1886(3) 0.5310(2) 0.3579(2) 0.0318(6) Uani 1 1 d . . . . .
C1 C 0.4690(4) 0.2646(3) 0.3510(3) 0.0241(8) Uani 1 1 d . . . . .
C2 C 0.4388(4) 0.2285(3) 0.4246(3) 0.0249(8) Uani 1 1 d . . . . .
C3 C 0.3422(4) 0.2832(3) 0.4915(3) 0.0269(8) Uani 1 1 d . . . . .
C4 C 0.2795(4) 0.3763(3) 0.4882(3) 0.0301(9) Uani 1 1 d . . . . .
C5 C 0.3265(4) 0.4198(3) 0.4226(3) 0.0287(9) Uani 1 1 d . . . . .
C6 C 0.4154(4) 0.3613(3) 0.3503(3) 0.0260(8) Uani 1 1 d . . . . .
C7 C 0.5672(4) 0.2026(3) 0.2757(3) 0.0267(8) Uani 1 1 d . . . . .
H7A H 0.555985 0.124797 0.260505 0.032 Uiso 1 1 calc R U . . .
H7B H 0.548449 0.215771 0.214981 0.032 Uiso 1 1 calc R U . . .
C8 C 0.8188(4) 0.1918(3) 0.2697(3) 0.0250(8) Uani 1 1 d . . . . .
C9 C 0.8086(4) 0.1082(3) 0.1794(3) 0.0266(8) Uani 1 1 d . . . . .
H9 H 0.719115 0.082281 0.146501 0.032 Uiso 1 1 calc R U . . .
C10 C 0.9302(4) 0.0627(3) 0.1375(3) 0.0297(9) Uani 1 1 d . . . . .
H10 H 0.924241 0.004559 0.076056 0.036 Uiso 1 1 calc R U . . .
C11 C 1.0592(4) 0.1018(3) 0.1850(3) 0.0277(8) Uani 1 1 d . . . . .
C12 C 1.0709(4) 0.1870(4) 0.2744(3) 0.0336(9) Uani 1 1 d . . . . .
H12 H 1.160659 0.213988 0.306180 0.040 Uiso 1 1 calc R U . . .
C13 C 0.9504(4) 0.2317(3) 0.3162(3) 0.0311(9) Uani 1 1 d . . . . .
H13 H 0.956976 0.290207 0.377294 0.037 Uiso 1 1 calc R U . . .
C14 C 0.5050(4) 0.1281(3) 0.4299(3) 0.0292(9) Uani 1 1 d . . . . .
H14A H 0.521088 0.137533 0.499105 0.035 Uiso 1 1 calc R U . . .
H14B H 0.597618 0.119980 0.402083 0.035 Uiso 1 1 calc R U . . .
C15 C 0.4159(5) 0.0259(3) 0.3760(3) 0.0368(10) Uani 1 1 d . . . . .
H15A H 0.323645 0.033328 0.402684 0.055 Uiso 1 1 calc R U . . .
H15B H 0.462926 -0.034947 0.384010 0.055 Uiso 1 1 calc R U . . .
H15C H 0.403880 0.013635 0.306574 0.055 Uiso 1 1 calc R U . . .
C16 C 0.3117(4) 0.2453(3) 0.5721(3) 0.0306(9) Uani 1 1 d . . . . .
H16A H 0.221380 0.272999 0.599100 0.037 Uiso 1 1 calc R U . . .
H16B H 0.306268 0.166041 0.547126 0.037 Uiso 1 1 calc R U . . .
C17 C 0.4338(4) 0.2492(3) 0.7201(3) 0.0282(8) Uani 1 1 d . . . . .
C18 C 0.3250(4) 0.1934(4) 0.7391(3) 0.0329(9) Uani 1 1 d . . . . .
H18 H 0.238314 0.180131 0.700526 0.040 Uiso 1 1 calc R U . . .
C19 C 0.3429(4) 0.1566(3) 0.8148(3) 0.0322(9) Uani 1 1 d . . . . .
H19 H 0.268750 0.117818 0.827841 0.039 Uiso 1 1 calc R U . . .
C20 C 0.4682(4) 0.1766(3) 0.8704(3) 0.0302(9) Uani 1 1 d . . . . .
C21 C 0.5782(5) 0.2339(4) 0.8529(3) 0.0339(9) Uani 1 1 d . . . . .
H21 H 0.664241 0.247968 0.892175 0.041 Uiso 1 1 calc R U . . .
C22 C 0.5600(5) 0.2696(4) 0.7778(3) 0.0347(10) Uani 1 1 d . . . . .
H22 H 0.634291 0.308613 0.765187 0.042 Uiso 1 1 calc R U . . .
C23 C 0.1570(4) 0.4268(4) 0.5508(3) 0.0342(9) Uani 1 1 d . . . . .
H23A H 0.102302 0.468841 0.519502 0.041 Uiso 1 1 calc R U . . .
H23B H 0.094009 0.368541 0.551410 0.041 Uiso 1 1 calc R U . . .
C24 C 0.2001(5) 0.4990(4) 0.6548(3) 0.0431(11) Uani 1 1 d . . . . .
H24A H 0.254513 0.458473 0.686753 0.065 Uiso 1 1 calc R U . . .
H24B H 0.116013 0.525673 0.689708 0.065 Uiso 1 1 calc R U . . .
H24C H 0.257767 0.559627 0.655436 0.065 Uiso 1 1 calc R U . . .
C25 C 0.2890(5) 0.5327(3) 0.4349(3) 0.0314(9) Uani 1 1 d . . . . .
H25A H 0.249000 0.568734 0.498498 0.038 Uiso 1 1 calc R U . . .
H25B H 0.374790 0.573804 0.433938 0.038 Uiso 1 1 calc R U . . .
C26 C 0.1564(4) 0.6284(3) 0.3543(3) 0.0276(8) Uani 1 1 d . . . . .
C27 C 0.1846(4) 0.7257(3) 0.4312(3) 0.0337(9) Uani 1 1 d . . . . .
H27 H 0.231339 0.727832 0.490364 0.040 Uiso 1 1 calc R U . . .
C28 C 0.1442(5) 0.8200(4) 0.4211(4) 0.0403(11) Uani 1 1 d . . . . .
H28 H 0.163442 0.887029 0.473352 0.048 Uiso 1 1 calc R U . . .
C29 C 0.0763(4) 0.8162(4) 0.3353(4) 0.0418(12) Uani 1 1 d . . . . .
C30 C 0.0497(5) 0.7205(4) 0.2584(4) 0.0434(12) Uani 1 1 d . . . . .
H30 H 0.004993 0.719022 0.198862 0.052 Uiso 1 1 calc R U . . .
C31 C 0.0885(5) 0.6257(4) 0.2679(3) 0.0367(10) Uani 1 1 d . . . . .
H31 H 0.068522 0.559087 0.215370 0.044 Uiso 1 1 calc R U . . .
C32 C 0.4446(4) 0.3995(3) 0.2695(3) 0.0318(9) Uani 1 1 d . . . . .
H32A H 0.539357 0.377649 0.247705 0.038 Uiso 1 1 calc R U . . .
H32B H 0.443593 0.478748 0.295010 0.038 Uiso 1 1 calc R U . . .
C33 C 0.3359(5) 0.3537(4) 0.1826(3) 0.0392(11) Uani 1 1 d . . . . .
H33A H 0.242506 0.378035 0.203197 0.059 Uiso 1 1 calc R U . . .
H33B H 0.335888 0.275200 0.157551 0.059 Uiso 1 1 calc R U . . .
H33C H 0.359737 0.378342 0.131203 0.059 Uiso 1 1 calc R U . . .
O1A O 0.8610(4) 0.3743(3) 0.0143(3) 0.0604(10) Uani 1 1 d . . . . .
C1A C 0.7177(10) 0.5201(6) 0.0189(6) 0.099(3) Uani 1 1 d . . . . .
H1AA H 0.651132 0.570973 0.057566 0.149 Uiso 1 1 calc R U . . .
H1AB H 0.672150 0.477363 -0.045398 0.149 Uiso 1 1 calc R U . . .
H1AC H 0.799669 0.559551 0.011196 0.149 Uiso 1 1 calc R U . . .
C2A C 0.7641(9) 0.4473(6) 0.0699(5) 0.082(2) Uani 1 1 d . . . . .
H2AA H 0.808761 0.490241 0.135327 0.099 Uiso 1 1 calc R U . . .
H2AB H 0.681605 0.407437 0.078003 0.099 Uiso 1 1 calc R U . . .
C3A C 0.9181(8) 0.3064(5) 0.0598(5) 0.0692(17) Uani 1 1 d . . . . .
H3AA H 0.841983 0.261626 0.068861 0.083 Uiso 1 1 calc R U . . .
H3AB H 0.963606 0.350345 0.124734 0.083 Uiso 1 1 calc R U . . .
C4A C 1.0222(7) 0.2373(5) -0.0014(5) 0.0699(18) Uani 1 1 d . . . . .
H4AA H 1.068245 0.195562 0.032965 0.105 Uiso 1 1 calc R U . . .
H4AB H 1.092715 0.281842 -0.014904 0.105 Uiso 1 1 calc R U . . .
H4AC H 0.974703 0.188457 -0.062812 0.105 Uiso 1 1 calc R U . . .

loop_
_atom_site_aniso_label
_atom_site_aniso_U_11
_atom_site_aniso_U_22
_atom_site_aniso_U_33
_atom_site_aniso_U_23
_atom_site_aniso_U_13
_atom_site_aniso_U_12
Br1 0.0271(2) 0.0461(3) 0.0346(2) 0.0122(2) 0.00609(17) 0.00681(18)
Br2 0.0456(3) 0.0465(3) 0.0311(2) 0.0224(2) 0.00762(19) 0.0111(2)
Br3 0.0411(3) 0.0569(4) 0.1352(6) 0.0721(4) -0.0253(3) -0.0103(2)
O1 0.0205(13) 0.0275(15) 0.0320(15) 0.0036(12) 0.0027(11) 0.0004(11)
O2 0.0411(16) 0.0332(16) 0.0303(15) 0.0201(13) -0.0005(13) -0.0049(13)
O3 0.0375(16) 0.0255(15) 0.0340(16) 0.0141(13) -0.0031(13) 0.0041(12)
C1 0.0203(18) 0.027(2) 0.0243(19) 0.0094(16) 0.0007(15) 0.0015(15)
C2 0.0250(18) 0.0204(19) 0.029(2) 0.0102(16) -0.0043(15) -0.0023(15)
C3 0.033(2) 0.025(2) 0.0252(19) 0.0115(16) 0.0034(16) 0.0018(16)
C4 0.034(2) 0.029(2) 0.029(2) 0.0123(18) 0.0056(17) 0.0046(17)
C5 0.035(2) 0.025(2) 0.028(2) 0.0128(17) 0.0026(17) 0.0041(17)
C6 0.0272(19) 0.024(2) 0.028(2) 0.0111(17) 0.0018(16) 0.0000(16)
C7 0.0204(18) 0.028(2) 0.030(2) 0.0097(17) -0.0032(15) -0.0020(15)
C8 0.0240(18) 0.0209(19) 0.032(2) 0.0119(17) 0.0042(16) 0.0011(15)
C9 0.0212(18) 0.029(2) 0.029(2) 0.0114(17) -0.0016(15) -0.0030(16)
C10 0.030(2) 0.032(2) 0.026(2) 0.0106(18) 0.0005(16) 0.0013(17)
C11 0.0253(19) 0.035(2) 0.027(2) 0.0169(18) 0.0029(16) 0.0023(16)
C12 0.0220(19) 0.039(2) 0.036(2) 0.011(2) -0.0020(17) 0.0003(17)
C13 0.026(2) 0.032(2) 0.028(2) 0.0042(18) 0.0000(16) -0.0059(17)
C14 0.028(2) 0.025(2) 0.036(2) 0.0143(18) -0.0008(17) 0.0023(16)
C15 0.041(2) 0.026(2) 0.044(3) 0.014(2) 0.000(2) 0.0006(18)
C16 0.036(2) 0.032(2) 0.028(2) 0.0161(18) 0.0025(17) 0.0021(18)
C17 0.034(2) 0.026(2) 0.027(2) 0.0132(17) 0.0042(16) 0.0029(17)
C18 0.029(2) 0.040(2) 0.037(2) 0.024(2) 0.0007(17) 0.0002(18)
C19 0.030(2) 0.036(2) 0.038(2) 0.021(2) 0.0073(18) 0.0025(18)
C20 0.035(2) 0.031(2) 0.027(2) 0.0135(18) 0.0097(17) 0.0105(18)
C21 0.036(2) 0.037(2) 0.030(2) 0.0144(19) -0.0025(18) -0.0014(19)
C22 0.036(2) 0.038(2) 0.031(2) 0.0148(19) 0.0026(18) -0.0063(19)
C23 0.031(2) 0.036(2) 0.036(2) 0.014(2) -0.0004(18) 0.0007(18)
C24 0.045(3) 0.039(3) 0.042(3) 0.011(2) 0.007(2) 0.002(2)
C25 0.039(2) 0.026(2) 0.030(2) 0.0120(18) 0.0005(18) 0.0062(18)
C26 0.0255(19) 0.027(2) 0.036(2) 0.0182(18) 0.0050(16) 0.0037(16)
C27 0.032(2) 0.032(2) 0.042(2) 0.020(2) -0.0021(18) 0.0016(18)
C28 0.034(2) 0.030(2) 0.057(3) 0.018(2) -0.003(2) -0.0022(19)
C29 0.023(2) 0.047(3) 0.071(3) 0.041(3) -0.005(2) -0.0040(19)
C30 0.030(2) 0.062(3) 0.057(3) 0.045(3) -0.005(2) -0.006(2)
C31 0.034(2) 0.042(3) 0.039(2) 0.022(2) -0.0040(19) -0.0018(19)
C32 0.034(2) 0.031(2) 0.035(2) 0.0182(19) 0.0053(18) 0.0034(18)
C33 0.045(3) 0.047(3) 0.029(2) 0.018(2) 0.0036(19) 0.009(2)
O1A 0.074(3) 0.051(2) 0.059(2) 0.027(2) -0.009(2) -0.007(2)
C1A 0.129(7) 0.058(4) 0.104(6) 0.028(4) -0.024(5) 0.006(4)
C2A 0.103(6) 0.078(5) 0.053(4) 0.013(4) -0.012(4) 0.002(4)
C3A 0.088(5) 0.069(4) 0.055(4) 0.031(3) -0.012(3) -0.003(4)
C4A 0.087(5) 0.054(4) 0.069(4) 0.028(3) -0.018(4) -0.006(3)

loop_
_atom_type_symbol
_atom_type_description
_atom_type_scat_dispersion_real
_atom_type_scat_dispersion_imag
_atom_type_scat_source
C C 0.0033 0.0016 'International Tables Vol C Tables 4.2.6.8 and 6.1.1.4'
H H 0.0000 0.0000 'International Tables Vol C Tables 4.2.6.8 and 6.1.1.4'
Br Br -0.2901 2.4595 'International Tables Vol C Tables 4.2.6.8 and 6.1.1.4'
O O 0.0106 0.0060 'International Tables Vol C Tables 4.2.6.8 and 6.1.1.4'

loop_
_exptl_crystal_face_index_h
_exptl_crystal_face_index_k
_exptl_crystal_face_index_l
_exptl_crystal_face_perp_dist
30 1 -1 0.0896
11 15 -8 0.1022
19 30 23 0.0846
7 1 15 0.0849
3 -5 2 0.0781
11 16 -30 0.0958
0 5 -2 0.0792
0 13 15 0.0681
-2 1 30 0.0605
-15 -1 2 0.0971
-7 -10 4 0.0914
-13 -1 -30 0.0921
-19 30 -12 0.0870
-6 -8 15 0.0780
1 -30 11 0.0809
-2 -13 -15 0.0768
1 -1 -30 0.0574
-1 18 -30 0.0757

loop_
_geom_angle_atom_site_label_1
_geom_angle_atom_site_label_2
_geom_angle_atom_site_label_3
_geom_angle
_geom_angle_site_symmetry_1
_geom_angle_site_symmetry_3
_geom_angle_publ_flag
C8 O1 C7 117.9(3) . . ?
C17 O2 C16 116.7(3) . . ?
C26 O3 C25 116.3(3) . . ?
C2 C1 C6 120.6(3) . . ?
C2 C1 C7 119.4(3) . . ?
C6 C1 C7 119.8(4) . . ?
C1 C2 C3 119.3(3) . . ?
C1 C2 C14 120.8(4) . . ?
C3 C2 C14 119.8(4) . . ?
C2 C3 C4 120.9(4) . . ?
C2 C3 C16 119.2(4) . . ?
C4 C3 C16 119.8(4) . . ?
C5 C4 C3 118.6(4) . . ?
C5 C4 C23 120.2(4) . . ?
C3 C4 C23 121.1(4) . . ?
C4 C5 C6 120.3(4) . . ?
C4 C5 C25 119.4(4) . . ?
C6 C5 C25 120.2(4) . . ?
C1 C6 C5 119.2(4) . . ?
C1 C6 C32 120.9(3) . . ?
C5 C6 C32 119.7(4) . . ?
O1 C7 C1 105.3(3) . . ?
O1 C7 H7A 110.7 . . ?
C1 C7 H7A 110.7 . . ?
O1 C7 H7B 110.7 . . ?
C1 C7 H7B 110.7 . . ?
H7A C7 H7B 108.8 . . ?
O1 C8 C9 124.9(3) . . ?
O1 C8 C13 115.1(3) . . ?
C9 C8 C13 120.0(4) . . ?
C8 C9 C10 119.5(4) . . ?
C8 C9 H9 120.3 . . ?
C10 C9 H9 120.3 . . ?
C11 C10 C9 119.8(4) . . ?
C11 C10 H10 120.1 . . ?
C9 C10 H10 120.1 . . ?
C10 C11 C12 121.3(4) . . ?
C10 C11 Br1 119.3(3) . . ?
C12 C11 Br1 119.4(3) . . ?
C13 C12 C11 118.9(4) . . ?
C13 C12 H12 120.6 . . ?
C11 C12 H12 120.6 . . ?
C12 C13 C8 120.6(4) . . ?
C12 C13 H13 119.7 . . ?
C8 C13 H13 119.7 . . ?
C2 C14 C15 113.7(3) . . ?
C2 C14 H14A 108.8 . . ?
C15 C14 H14A 108.8 . . ?
C2 C14 H14B 108.8 . . ?
C15 C14 H14B 108.8 . . ?
H14A C14 H14B 107.7 . . ?
C14 C15 H15A 109.5 . . ?
C14 C15 H15B 109.5 . . ?
H15A C15 H15B 109.5 . . ?
C14 C15 H15C 109.5 . . ?
H15A C15 H15C 109.5 . . ?
H15B C15 H15C 109.5 . . ?
O2 C16 C3 106.1(3) . . ?
O2 C16 H16A 110.5 . . ?
C3 C16 H16A 110.5 . . ?
O2 C16 H16B 110.5 . . ?
C3 C16 H16B 110.5 . . ?
H16A C16 H16B 108.7 . . ?
O2 C17 C18 124.1(4) . . ?
O2 C17 C22 116.2(4) . . ?
C18 C17 C22 119.7(4) . . ?
C17 C18 C19 119.9(4) . . ?
C17 C18 H18 120.1 . . ?
C19 C18 H18 120.1 . . ?
C20 C19 C18 119.6(4) . . ?
C20 C19 H19 120.2 . . ?
C18 C19 H19 120.2 . . ?
C19 C20 C21 121.1(4) . . ?
C19 C20 Br2 118.9(3) . . ?
C21 C20 Br2 119.9(3) . . ?
C22 C21 C20 118.9(4) . . ?
C22 C21 H21 120.5 . . ?
C20 C21 H21 120.5 . . ?
C21 C22 C17 120.7(4) . . ?
C21 C22 H22 119.7 . . ?
C17 C22 H22 119.7 . . ?
C24 C23 C4 114.9(4) . . ?
C24 C23 H23A 108.5 . . ?
C4 C23 H23A 108.5 . . ?
C24 C23 H23B 108.5 . . ?
C4 C23 H23B 108.5 . . ?
H23A C23 H23B 107.5 . . ?
C23 C24 H24A 109.5 . . ?
C23 C24 H24B 109.5 . . ?
H24A C24 H24B 109.5 . . ?
C23 C24 H24C 109.5 . . ?
H24A C24 H24C 109.5 . . ?
H24B C24 H24C 109.5 . . ?
O3 C25 C5 110.3(3) . . ?
O3 C25 H25A 109.6 . . ?
C5 C25 H25A 109.6 . . ?
O3 C25 H25B 109.6 . . ?
C5 C25 H25B 109.6 . . ?
H25A C25 H25B 108.1 . . ?
O3 C26 C27 124.1(4) . . ?
O3 C26 C31 116.0(4) . . ?
C27 C26 C31 120.0(4) . . ?
C26 C27 C28 119.6(4) . . ?
C26 C27 H27 120.2 . . ?
C28 C27 H27 120.2 . . ?
C29 C28 C27 119.8(5) . . ?
C29 C28 H28 120.1 . . ?
C27 C28 H28 120.1 . . ?
C30 C29 C28 121.0(4) . . ?
C30 C29 Br3 119.8(4) . . ?
C28 C29 Br3 119.2(4) . . ?
C29 C30 C31 119.6(4) . . ?
C29 C30 H30 120.2 . . ?
C31 C30 H30 120.2 . . ?
C30 C31 C26 120.0(4) . . ?
C30 C31 H31 120.0 . . ?
C26 C31 H31 120.0 . . ?
C6 C32 C33 111.8(4) . . ?
C6 C32 H32A 109.2 . . ?
C33 C32 H32A 109.2 . . ?
C6 C32 H32B 109.2 . . ?
C33 C32 H32B 109.2 . . ?
H32A C32 H32B 107.9 . . ?
C32 C33 H33A 109.5 . . ?
C32 C33 H33B 109.5 . . ?
H33A C33 H33B 109.5 . . ?
C32 C33 H33C 109.5 . . ?
H33A C33 H33C 109.5 . . ?
H33B C33 H33C 109.5 . . ?
C2A O1A C3A 113.6(5) . . ?
C2A C1A H1AA 109.5 . . ?
C2A C1A H1AB 109.5 . . ?
H1AA C1A H1AB 109.5 . . ?
C2A C1A H1AC 109.5 . . ?
H1AA C1A H1AC 109.5 . . ?
H1AB C1A H1AC 109.5 . . ?
O1A C2A C1A 109.5(6) . . ?
O1A C2A H2AA 109.8 . . ?
C1A C2A H2AA 109.8 . . ?
O1A C2A H2AB 109.8 . . ?
C1A C2A H2AB 109.8 . . ?
H2AA C2A H2AB 108.2 . . ?
O1A C3A C4A 109.5(5) . . ?
O1A C3A H3AA 109.8 . . ?
C4A C3A H3AA 109.8 . . ?
O1A C3A H3AB 109.8 . . ?
C4A C3A H3AB 109.8 . . ?
H3AA C3A H3AB 108.2 . . ?
C3A C4A H4AA 109.5 . . ?
C3A C4A H4AB 109.5 . . ?
H4AA C4A H4AB 109.5 . . ?
C3A C4A H4AC 109.5 . . ?
H4AA C4A H4AC 109.5 . . ?
H4AB C4A H4AC 109.5 . . ?

loop_
_geom_bond_atom_site_label_1
_geom_bond_atom_site_label_2
_geom_bond_distance
_geom_bond_site_symmetry_2
_geom_bond_publ_flag
Br1 C11 1.903(4) . ?
Br2 C20 1.903(4) . ?
Br3 C29 1.906(5) . ?
O1 C8 1.368(4) . ?
O1 C7 1.447(4) . ?
O2 C17 1.373(5) . ?
O2 C16 1.450(5) . ?
O3 C26 1.370(5) . ?
O3 C25 1.436(5) . ?
C1 C2 1.400(5) . ?
C1 C6 1.407(5) . ?
C1 C7 1.507(5) . ?
C2 C3 1.400(5) . ?
C2 C14 1.523(5) . ?
C3 C4 1.410(6) . ?
C3 C16 1.513(5) . ?
C4 C5 1.408(6) . ?
C4 C23 1.541(6) . ?
C5 C6 1.409(6) . ?
C5 C25 1.512(6) . ?
C6 C32 1.516(5) . ?
C7 H7A 0.9900 . ?
C7 H7B 0.9900 . ?
C8 C9 1.386(5) . ?
C8 C13 1.393(5) . ?
C9 C10 1.389(5) . ?
C9 H9 0.9500 . ?
C10 C11 1.374(6) . ?
C10 H10 0.9500 . ?
C11 C12 1.387(6) . ?
C12 C13 1.376(6) . ?
C12 H12 0.9500 . ?
C13 H13 0.9500 . ?
C14 C15 1.526(6) . ?
C14 H14A 0.9900 . ?
C14 H14B 0.9900 . ?
C15 H15A 0.9800 . ?
C15 H15B 0.9800 . ?
C15 H15C 0.9800 . ?
C16 H16A 0.9900 . ?
C16 H16B 0.9900 . ?
C17 C18 1.384(6) . ?
C17 C22 1.394(6) . ?
C18 C19 1.393(6) . ?
C18 H18 0.9500 . ?
C19 C20 1.372(6) . ?
C19 H19 0.9500 . ?
C20 C21 1.395(6) . ?
C21 C22 1.374(6) . ?
C21 H21 0.9500 . ?
C22 H22 0.9500 . ?
C23 C24 1.510(6) . ?
C23 H23A 0.9900 . ?
C23 H23B 0.9900 . ?
C24 H24A 0.9800 . ?
C24 H24B 0.9800 . ?
C24 H24C 0.9800 . ?
C25 H25A 0.9900 . ?
C25 H25B 0.9900 . ?
C26 C27 1.386(6) . ?
C26 C31 1.388(6) . ?
C27 C28 1.391(6) . ?
C27 H27 0.9500 . ?
C28 C29 1.374(7) . ?
C28 H28 0.9500 . ?
C29 C30 1.372(7) . ?
C30 C31 1.387(7) . ?
C30 H30 0.9500 . ?
C31 H31 0.9500 . ?
C32 C33 1.529(6) . ?
C32 H32A 0.9900 . ?
C32 H32B 0.9900 . ?
C33 H33A 0.9800 . ?
C33 H33B 0.9800 . ?
C33 H33C 0.9800 . ?
O1A C2A 1.416(8) . ?
O1A C3A 1.421(7) . ?
C1A C2A 1.503(10) . ?
C1A H1AA 0.9800 . ?
C1A H1AB 0.9800 . ?
C1A H1AC 0.9800 . ?
C2A H2AA 0.9900 . ?
C2A H2AB 0.9900 . ?
C3A C4A 1.474(9) . ?
C3A H3AA 0.9900 . ?
C3A H3AB 0.9900 . ?
C4A H4AA 0.9800 . ?
C4A H4AB 0.9800 . ?
C4A H4AC 0.9800 . ?

loop_
_geom_hbond_atom_site_label_D
_geom_hbond_atom_site_label_H
_geom_hbond_atom_site_label_A
_geom_hbond_distance_DH
_geom_hbond_distance_HA
_geom_hbond_distance_DA
_geom_hbond_angle_DHA
_geom_hbond_site_symmetry_A
_geom_hbond_publ_flag
C14 H14B O1 0.99 2.64 3.325(5) 126.4 . yes
C14 H14A O2 0.99 2.57 3.257(5) 126.7 . yes
C21 H21 O1A 0.95 2.63 3.504(6) 153.8 1_556 yes
C24 H24C O1 0.98 2.58 3.475(6) 152.0 2_666 yes
C33 H33A O3 0.98 2.53 3.211(5) 126.6 . yes

loop_
_geom_torsion_atom_site_label_1
_geom_torsion_atom_site_label_2
_geom_torsion_atom_site_label_3
_geom_torsion_atom_site_label_4
_geom_torsion
_geom_torsion_site_symmetry_1
_geom_torsion_site_symmetry_2
_geom_torsion_site_symmetry_3
_geom_torsion_site_symmetry_4
_geom_torsion_publ_flag
C6 C1 C2 C3 7.0(6) . . . . ?
C7 C1 C2 C3 -176.8(3) . . . . ?
C6 C1 C2 C14 -175.6(4) . . . . ?
C7 C1 C2 C14 0.6(5) . . . . ?
C1 C2 C3 C4 -2.6(6) . . . . ?
C14 C2 C3 C4 180.0(4) . . . . ?
C1 C2 C3 C16 -178.9(4) . . . . ?
C14 C2 C3 C16 3.7(6) . . . . ?
C2 C3 C4 C5 -6.4(6) . . . . ?
C16 C3 C4 C5 169.8(4) . . . . ?
C2 C3 C4 C23 170.5(4) . . . . ?
C16 C3 C4 C23 -13.3(6) . . . . ?
C3 C4 C5 C6 11.2(6) . . . . ?
C23 C4 C5 C6 -165.7(4) . . . . ?
C3 C4 C5 C25 -164.6(4) . . . . ?
C23 C4 C5 C25 18.5(6) . . . . ?
C2 C1 C6 C5 -2.3(6) . . . . ?
C7 C1 C6 C5 -178.4(3) . . . . ?
C2 C1 C6 C32 -178.4(4) . . . . ?
C7 C1 C6 C32 5.4(6) . . . . ?
C4 C5 C6 C1 -6.9(6) . . . . ?
C25 C5 C6 C1 168.8(4) . . . . ?
C4 C5 C6 C32 169.3(4) . . . . ?
C25 C5 C6 C32 -15.0(6) . . . . ?
C8 O1 C7 C1 174.2(3) . . . . ?
C2 C1 C7 O1 -84.9(4) . . . . ?
C6 C1 C7 O1 91.3(4) . . . . ?
C7 O1 C8 C9 1.8(6) . . . . ?
C7 O1 C8 C13 -178.9(3) . . . . ?
O1 C8 C9 C10 -178.6(4) . . . . ?
C13 C8 C9 C10 2.0(6) . . . . ?
C8 C9 C10 C11 -1.0(6) . . . . ?
C9 C10 C11 C12 -0.4(6) . . . . ?
C9 C10 C11 Br1 178.6(3) . . . . ?
C10 C11 C12 C13 0.8(7) . . . . ?
Br1 C11 C12 C13 -178.2(3) . . . . ?
C11 C12 C13 C8 0.2(7) . . . . ?
O1 C8 C13 C12 178.9(4) . . . . ?
C9 C8 C13 C12 -1.7(6) . . . . ?
C1 C2 C14 C15 -92.2(5) . . . . ?
C3 C2 C14 C15 85.2(5) . . . . ?
C17 O2 C16 C3 -170.3(3) . . . . ?
C2 C3 C16 O2 79.7(4) . . . . ?
C4 C3 C16 O2 -96.7(4) . . . . ?
C16 O2 C17 C18 -13.9(6) . . . . ?
C16 O2 C17 C22 165.8(4) . . . . ?
O2 C17 C18 C19 178.7(4) . . . . ?
C22 C17 C18 C19 -0.9(7) . . . . ?
C17 C18 C19 C20 0.4(7) . . . . ?
C18 C19 C20 C21 0.4(7) . . . . ?
C18 C19 C20 Br2 -179.1(3) . . . . ?
C19 C20 C21 C22 -0.6(7) . . . . ?
Br2 C20 C21 C22 178.8(3) . . . . ?
C20 C21 C22 C17 0.1(7) . . . . ?
O2 C17 C22 C21 -179.0(4) . . . . ?
C18 C17 C22 C21 0.7(7) . . . . ?
C5 C4 C23 C24 -100.7(5) . . . . ?
C3 C4 C23 C24 82.4(5) . . . . ?
C26 O3 C25 C5 -173.4(3) . . . . ?
C4 C5 C25 O3 -109.4(4) . . . . ?
C6 C5 C25 O3 74.8(5) . . . . ?
C25 O3 C26 C27 -17.1(6) . . . . ?
C25 O3 C26 C31 164.4(4) . . . . ?
O3 C26 C27 C28 -178.2(4) . . . . ?
C31 C26 C27 C28 0.2(6) . . . . ?
C26 C27 C28 C29 0.2(7) . . . . ?
C27 C28 C29 C30 -1.2(7) . . . . ?
C27 C28 C29 Br3 -179.3(3) . . . . ?
C28 C29 C30 C31 1.8(7) . . . . ?
Br3 C29 C30 C31 179.9(3) . . . . ?
C29 C30 C31 C26 -1.4(7) . . . . ?
O3 C26 C31 C30 178.9(4) . . . . ?
C27 C26 C31 C30 0.4(6) . . . . ?
C1 C6 C32 C33 87.4(5) . . . . ?
C5 C6 C32 C33 -88.7(5) . . . . ?
C3A O1A C2A C1A 176.1(6) . . . . ?
C2A O1A C3A C4A -177.4(6) . . . . ?
